data_4060771
loop_
_publ_author_name
'Fleischer, Holger'
'Mathiasch, Bernd'
'Schollmeyer, Dieter'

_publ_section_title
;
The Adducts of Telluriumtetrachloride with Allylalcohol and
Allylacetate: 1,2- vs 1,3-Addition; Structure and Dynamics of Te...O
Interactions in different Phases
;
_journal_name_full Organometallics
_journal_paper_doi 10.1021/om0104159
_journal_year 2002
_chemical_formula_sum 'C6 H11 Cl7 O2 Te2'
_chemical_formula_weight 618.50
_space_group_IT_number 2
_symmetry_cell_setting triclinic
_symmetry_space_group_name_Hall '-P 1'
_symmetry_space_group_name_H-M 'P -1'
_cell_angle_alpha 88.059(2)
_cell_angle_beta 82.235(2)
_cell_angle_gamma 83.783(2)
_cell_formula_units_Z 2
_cell_length_a 8.3139(8)
_cell_length_b 8.8317(8)
_cell_length_c 11.4338(10)
_cell_measurement_temperature 193(2)
_cell_volume 826.79(13)
_diffrn_ambient_temperature 193(2)
_exptl_crystal_density_diffrn 2.484
_refine_ls_wR_factor_obs 0.0614
_cod_database_code 4060771

loop_
_symmetry_equiv_pos_as_xyz
'x, y, z'
'-x, -y, -z'

loop_
_atom_site_label
_atom_site_type_symbol
_atom_site_fract_x
_atom_site_fract_y
_atom_site_fract_z
_atom_site_U_iso_or_equiv
_atom_site_adp_type
_atom_site_occupancy
_atom_site_symmetry_multiplicity
_atom_site_calc_flag
_atom_site_refinement_flags
_atom_site_disorder_assembly
_atom_site_disorder_group
Te11 Te 0.73344(4) 0.01720(4) 0.35423(3) 0.01749(10) Uani 1 1 d . B .
Cl11 Cl 1.00935(18) 0.07074(18) 0.34311(14) 0.0292(4) Uani 1 1 d . . .
Cl41 Cl 0.7703(2) -0.01662(19) -0.05484(14) 0.0374(4) Uani 1 1 d . . .
Cl31 Cl 0.42602(17) -0.05130(16) 0.33839(13) 0.0243(3) Uani 1 1 d . . .
Cl21 Cl 0.79270(19) -0.23139(16) 0.43031(14) 0.0280(4) Uani 1 1 d . . .
O11 O 0.6858(5) 0.2352(4) 0.2297(4) 0.0313(11) Uani 1 1 d . B .
H11 H 0.6057 0.3018 0.2428 0.047 Uiso 1 1 d R . .
C21 C 0.7143(12) 0.2022(8) 0.1062(6) 0.055(2) Uani 1 1 d . . .
H21A H 0.6080 0.2091 0.0754 0.066 Uiso 0.75 1 calc PR A 1
H21B H 0.7781 0.2807 0.0642 0.066 Uiso 0.75 1 calc PR A 1
H21C H 0.8253 0.2247 0.0722 0.066 Uiso 0.25 1 calc PR A 2
H21D H 0.6340 0.2652 0.0637 0.066 Uiso 0.25 1 calc PR A 2
C31 C 0.6971(12) 0.0392(9) 0.0949(7) 0.0204(18) Uani 0.75 1 d P B 2
H31 H 0.5782 0.0256 0.1105 0.024 Uiso 0.75 1 calc PR B 2
C31A C 0.794(3) 0.066(3) 0.082(2) 0.033(7) Uani 0.25 1 d P B 1
H31A H 0.9111 0.0845 0.0723 0.040 Uiso 0.25 1 calc PR B 1
C41 C 0.7831(7) -0.0646(6) 0.1776(5) 0.0208(13) Uani 1 1 d . . .
H41A H 0.8877 -0.1311 0.1689 0.025 Uiso 0.75 1 calc PR B 1
H41B H 0.6961 -0.1273 0.1635 0.025 Uiso 0.75 1 calc PR B 1
H41C H 0.9022 -0.0723 0.1515 0.025 Uiso 0.25 1 calc PR B 2
H41D H 0.7473 -0.1677 0.1756 0.025 Uiso 0.25 1 calc PR B 2
Te12 Te 0.44060(5) -0.38186(4) 0.32392(3) 0.01927(11) Uani 1 1 d . D .
Cl12 Cl 0.2841(2) -0.39177(17) 0.52575(14) 0.0298(4) Uani 1 1 d . . .
Cl22 Cl 0.56926(19) -0.37677(18) 0.11200(14) 0.0318(4) Uani 1 1 d . . .
Cl32 Cl -0.0102(2) -0.4844(2) 0.17044(18) 0.0477(5) Uani 1 1 d . . .
O12 O 0.4078(5) -0.5972(4) 0.3018(4) 0.0244(9) Uani 1 1 d . D .
C22 C 0.2686(9) -0.6123(8) 0.2443(7) 0.045(2) Uani 1 1 d . . .
H22A H 0.2254 -0.7100 0.2697 0.054 Uiso 0.70 1 calc PR C 1
H22B H 0.3029 -0.6161 0.1580 0.054 Uiso 0.70 1 calc PR C 1
H22C H 0.3006 -0.6896 0.1824 0.054 Uiso 0.30 1 calc PR C 2
H22D H 0.1842 -0.6528 0.3028 0.054 Uiso 0.30 1 calc PR C 2
C32 C 0.1378(11) -0.4877(10) 0.2692(10) 0.029(2) Uani 0.70 1 d P D 1
H32 H 0.0824 -0.5020 0.3514 0.035 Uiso 0.70 1 calc PR D 1
C32A C 0.198(3) -0.483(3) 0.193(2) 0.036(6) Uani 0.30 1 d P D 2
H32A H 0.2620 -0.4722 0.1128 0.044 Uiso 0.30 1 calc PR D 2
C42 C 0.2115(7) -0.3339(6) 0.2609(6) 0.0255(14) Uani 1 1 d . . .
H42A H 0.1403 -0.2570 0.3104 0.031 Uiso 0.70 1 calc PR D 1
H42B H 0.2258 -0.2952 0.1783 0.031 Uiso 0.70 1 calc PR D 1
H42D H 0.1217 -0.3171 0.3269 0.031 Uiso 0.30 1 calc PR D 2
H42C H 0.2103 -0.2434 0.2074 0.031 Uiso 0.30 1 calc PR D 2

loop_
_atom_site_aniso_label
_atom_site_aniso_U_11
_atom_site_aniso_U_22
_atom_site_aniso_U_33
_atom_site_aniso_U_23
_atom_site_aniso_U_13
_atom_site_aniso_U_12
Te11 0.0205(2) 0.0170(2) 0.0152(2) -0.00188(16) -0.00133(16) -0.00366(16)
Cl11 0.0236(8) 0.0343(9) 0.0315(9) -0.0033(7) -0.0057(7) -0.0078(7)
Cl41 0.0531(11) 0.0419(10) 0.0166(8) -0.0063(7) -0.0016(8) -0.0038(8)
Cl31 0.0233(8) 0.0230(7) 0.0267(8) -0.0024(6) -0.0029(6) -0.0021(6)
Cl21 0.0355(9) 0.0219(8) 0.0275(9) 0.0056(7) -0.0089(7) -0.0038(6)
O11 0.051(3) 0.017(2) 0.024(2) -0.0096(19) -0.008(2) 0.012(2)
C21 0.117(7) 0.029(4) 0.018(4) -0.004(3) -0.021(4) 0.013(4)
C31 0.025(5) 0.027(5) 0.009(4) -0.006(3) -0.001(4) 0.002(4)
C31A 0.018(15) 0.047(18) 0.033(17) -0.004(14) 0.005(13) -0.007(14)
C41 0.026(3) 0.018(3) 0.018(3) -0.005(2) -0.001(3) -0.001(2)
Te12 0.0236(2) 0.0155(2) 0.0195(2) -0.00201(17) -0.00526(17) -0.00223(16)
Cl12 0.0419(10) 0.0246(8) 0.0220(8) -0.0027(7) -0.0008(7) -0.0023(7)
Cl22 0.0369(9) 0.0355(9) 0.0237(8) -0.0057(7) -0.0003(7) -0.0099(7)
Cl32 0.0398(10) 0.0497(12) 0.0602(13) -0.0115(10) -0.0254(9) -0.0084(8)
O12 0.030(2) 0.014(2) 0.030(2) -0.0045(18) -0.0074(19) -0.0010(17)
C22 0.043(5) 0.029(4) 0.069(6) -0.001(4) -0.027(4) -0.004(3)
C32 0.017(5) 0.022(5) 0.047(7) -0.003(5) -0.001(5) 0.000(4)
C32A 0.010(11) 0.065(18) 0.036(15) 0.012(13) -0.001(10) -0.018(11)
C42 0.025(3) 0.018(3) 0.036(4) 0.002(3) -0.010(3) -0.005(2)

loop_
_geom_bond_atom_site_label_1
_geom_bond_atom_site_label_2
_geom_bond_distance
_geom_bond_site_symmetry_2
_geom_bond_publ_flag
Te11 C41 2.141(5) . ?
Te11 Cl21 2.3605(15) . ?
Te11 Cl11 2.3777(15) . ?
Te11 O11 2.386(4) . ?
Te11 Cl31 2.7200(15) . ?
Cl41 C31A 1.79(3) . ?
Cl41 C31 1.805(8) . ?
Cl31 Te12 2.9182(15) . ?
O11 C21 1.434(7) . ?
C21 C31A 1.33(3) . ?
C21 C31 1.474(11) . ?
C31A C41 1.56(3) . ?
C31 C41 1.492(10) . ?
Te12 O12 1.980(4) . ?
Te12 C42 2.121(6) . ?
Te12 Cl12 2.4950(16) . ?
Te12 Cl22 2.5141(16) . ?
Cl32 C32 1.776(10) . ?
Cl32 C32A 1.79(2) . ?
O12 C22 1.426(7) . ?
C22 C32A 1.38(2) . ?
C22 C32 1.468(11) . ?
C32 C42 1.544(10) . ?
C32A C42 1.57(3) . ?
